data_7210616
loop_
_publ_author_name
'Wang, Yong-Tao'
'Tang, Gui-Mei'
'Wang, Jin-Hua'
'Wan, Wen-Zhu'
'Qin, Tin-Xiao'
'Wang, Yong-Qiang'
'Mou, Kai-Li'
'Li, Tian-Duo'
'Ma, Lu-Fang'

_publ_section_title
;
 Dynamic one-dimensional water in a nonporous organic solid with optics
 response
;
_journal_issue 37
_journal_name_full CrystEngComm
_journal_page_first 7430
_journal_paper_doi 10.1039/c3ce41340c
_journal_volume 15
_journal_year 2013
_chemical_formula_sum 'C11 H14 N4 O2'
_chemical_formula_weight 234.26
_chemical_name_systematic
; 
 ? 
;
_space_group_IT_number 33
_symmetry_cell_setting orthorhombic
_symmetry_space_group_name_Hall 'P 2c -2n'
_symmetry_space_group_name_H-M 'P n a 21'
_atom_sites_solution_hydrogens geom
_atom_sites_solution_primary direct
_atom_sites_solution_secondary difmap
_audit_creation_method SHELXL-97
_cell_angle_alpha 90.00
_cell_angle_beta 90.00
_cell_angle_gamma 90.00
_cell_formula_units_Z 4
_cell_length_a 14.032(8)
_cell_length_b 19.114(10)
_cell_length_c 4.625(3)
_cell_measurement_reflns_used 1917
_cell_measurement_temperature 296(2)
_cell_measurement_theta_max 20.24
_cell_measurement_theta_min 2.58
_cell_volume 1240.5(13)
_computing_cell_refinement 'Bruker SMART'
_computing_data_collection 'Bruker SMART'
_computing_data_reduction 'Bruker SAINT'
_computing_molecular_graphics 'Bruker SHELXTL'
_computing_publication_material 'Bruker SHELXTL'
_computing_structure_refinement 'SHELXL-97 (Sheldrick, 1997)'
_computing_structure_solution 'SHELXS-97 (Sheldrick, 1990)'
_diffrn_ambient_temperature 296(2)
_diffrn_measured_fraction_theta_full 0.991
_diffrn_measured_fraction_theta_max 0.991
_diffrn_measurement_device_type 'CCD area detector'
_diffrn_measurement_method 'phi and omega scans'
_diffrn_radiation_monochromator graphite
_diffrn_radiation_source 'fine-focus sealed tube'
_diffrn_radiation_type MoK\a
_diffrn_radiation_wavelength 0.71073
_diffrn_reflns_av_R_equivalents 0.0518
_diffrn_reflns_av_sigmaI/netI 0.0546
_diffrn_reflns_limit_h_max 16
_diffrn_reflns_limit_h_min -18
_diffrn_reflns_limit_k_max 25
_diffrn_reflns_limit_k_min -25
_diffrn_reflns_limit_l_max 5
_diffrn_reflns_limit_l_min -6
_diffrn_reflns_number 10276
_diffrn_reflns_theta_full 27.77
_diffrn_reflns_theta_max 27.77
_diffrn_reflns_theta_min 1.80
_exptl_absorpt_coefficient_mu 0.090
_exptl_absorpt_correction_T_max 0.9911
_exptl_absorpt_correction_T_min 0.9823
_exptl_absorpt_correction_type none
_exptl_crystal_colour colorless
_exptl_crystal_density_diffrn 1.254
_exptl_crystal_density_meas ?
_exptl_crystal_density_method 'not measured'
_exptl_crystal_description needle
_exptl_crystal_F_000 496
_exptl_crystal_size_max 0.20
_exptl_crystal_size_mid 0.20
_exptl_crystal_size_min 0.10
_refine_diff_density_max 0.117
_refine_diff_density_min -0.147
_refine_diff_density_rms 0.031
_refine_ls_abs_structure_details 'Flack H D (1983), Acta Cryst. A39, 876-881'
_refine_ls_abs_structure_Flack -3(2)
_refine_ls_extinction_method none
_refine_ls_goodness_of_fit_ref 1.011
_refine_ls_hydrogen_treatment mixed
_refine_ls_matrix_type full
_refine_ls_number_parameters 198
_refine_ls_number_reflns 2857
_refine_ls_number_restraints 1
_refine_ls_restrained_S_all 1.011
_refine_ls_R_factor_all 0.0986
_refine_ls_R_factor_gt 0.0469
_refine_ls_shift/su_max 0.000
_refine_ls_shift/su_mean 0.000
_refine_ls_structure_factor_coef Fsqd
_refine_ls_weighting_details 'calc w=1/[\s^2^(Fo^2^)+(0.0546P)^2^+0.0434P] where P=(Fo^2^+2Fc^2^)/3'
_refine_ls_weighting_scheme calc
_refine_ls_wR_factor_gt 0.1037
_refine_ls_wR_factor_ref 0.1272
_reflns_number_gt 1669
_reflns_number_total 2857
_reflns_threshold_expression >2sigma(I)
_cod_data_source_file c3ce41340c.txt
_cod_data_source_block compound_2
_cod_depositor_comments
;
The following automatic conversions were performed:

'_symmetry_cell_setting' value 'Orthorhombic' changed to
'orthorhombic' according to
/home/saulius/struct/CIF-dictionaries/cif_core.dic dictionary named
'cif_core.dic' version 2.4.2 from 2011-04-26.

Automatic conversion script
Id: cif_fix_values 1891 2012-01-12 08:04:46Z andrius 

The following automatic conversions were performed:

'_exptl_crystal_density_meas' value 'no' was changed to '?' - the
value is perceived as not measured.

Automatic conversion script
Id: cif_fix_values 3008 2015-01-20 13:52:24Z robertas 
;
_cod_original_cell_volume 1240.4(12)
_cod_original_sg_symbol_H-M Pna2(1)
_cod_database_code 7210616

loop_
_symmetry_equiv_pos_as_xyz
'x, y, z'
'-x, -y, z+1/2'
'x+1/2, -y+1/2, z'
'-x+1/2, y+1/2, z+1/2'

loop_
_atom_site_label
_atom_site_type_symbol
_atom_site_fract_x
_atom_site_fract_y
_atom_site_fract_z
_atom_site_U_iso_or_equiv
_atom_site_adp_type
_atom_site_occupancy
_atom_site_symmetry_multiplicity
_atom_site_calc_flag
_atom_site_refinement_flags
O1 O 0.11398(14) 0.88175(11) -0.3813(5) 0.0789(6) Uani 1 1 d .
H1A H 0.1214 0.9256 -0.3612 0.155(19) Uiso 1 1 d R
H1B H 0.1336 0.8700 -0.2143 0.129(17) Uiso 1 1 d R
O2 O 0.17674(14) 0.81672(10) 0.1363(5) 0.0785(6) Uani 1 1 d .
H2B H 0.2362 0.8126 0.1061 0.129(15) Uiso 1 1 d R
H2A H 0.1639 0.8391 0.2903 0.101(13) Uiso 1 1 d R
C1 C -0.0830(3) 0.92786(16) 0.2054(8) 0.0819(9) Uani 1 1 d .
C2 C -0.2042(2) 0.87160(18) 0.0345(9) 0.0844(10) Uani 1 1 d .
H2 H -0.250(2) 0.8318(17) 0.000(8) 0.100(11) Uiso 1 1 d .
C3 C -0.2090(3) 0.93898(19) -0.0417(10) 0.0982(11) Uani 1 1 d .
H3 H -0.251(2) 0.9633(18) -0.188(9) 0.113(12) Uiso 1 1 d .
C4 C -0.0880(2) 0.80032(14) 0.3280(6) 0.0651(7) Uani 1 1 d .
H4B H -0.135(2) 0.7869(14) 0.487(8) 0.091(9) Uiso 1 1 d .
C5 C -0.06837(18) 0.74539(12) 0.1101(6) 0.0549(6) Uani 1 1 d .
C6 C 0.01095(18) 0.68174(13) -0.2031(5) 0.0548(6) Uani 1 1 d .
C7 C 0.0752(2) 0.64926(16) -0.3880(7) 0.0687(7) Uani 1 1 d .
H7 H 0.1325(18) 0.6672(12) -0.404(7) 0.062(8) Uiso 1 1 d .
C8 C 0.0435(3) 0.59271(16) -0.5437(7) 0.0761(9) Uani 1 1 d .
H8 H 0.092(2) 0.5675(17) -0.692(9) 0.107(11) Uiso 1 1 d .
C9 C -0.0499(2) 0.56848(16) -0.5172(7) 0.0769(8) Uani 1 1 d .
H9 H -0.069(2) 0.5275(16) -0.636(9) 0.104(11) Uiso 1 1 d .
C10 C -0.1140(2) 0.60049(14) -0.3381(7) 0.0697(8) Uani 1 1 d .
H10 H -0.184(2) 0.5816(16) -0.313(8) 0.098(10) Uiso 1 1 d .
C11 C -0.08331(18) 0.65782(12) -0.1791(5) 0.0559(6) Uani 1 1 d .
N1 N -0.1330(2) 0.97542(12) 0.0661(7) 0.0951(9) Uani 1 1 d .
N2 N -0.12341(15) 0.86484(11) 0.1947(5) 0.0612(6) Uani 1 1 d .
N3 N 0.01748(16) 0.73728(11) -0.0179(4) 0.0573(5) Uani 1 1 d .
H3A H 0.068(2) 0.7630(14) 0.031(7) 0.077(9) Uiso 1 1 d .
N4 N -0.13171(14) 0.69930(10) 0.0204(5) 0.0588(5) Uani 1 1 d .
H4A H -0.030(2) 0.8154(13) 0.448(8) 0.078(8) Uiso 1 1 d .
H1 H -0.024(2) 0.9364(16) 0.300(8) 0.095(11) Uiso 1 1 d .

loop_
_atom_site_aniso_label
_atom_site_aniso_U_11
_atom_site_aniso_U_22
_atom_site_aniso_U_33
_atom_site_aniso_U_23
_atom_site_aniso_U_13
_atom_site_aniso_U_12
O1 0.0862(14) 0.0696(13) 0.0811(15) -0.0097(12) -0.0040(13) 0.0023(9)
O2 0.0604(13) 0.0948(14) 0.0804(13) -0.0206(13) -0.0014(11) -0.0060(10)
C1 0.082(2) 0.0604(18) 0.103(2) 0.0000(17) -0.027(2) 0.0001(16)
C2 0.0738(19) 0.073(2) 0.106(3) -0.0100(19) -0.028(2) 0.0113(16)
C3 0.103(3) 0.078(2) 0.114(3) -0.004(2) -0.029(3) 0.030(2)
C4 0.0775(19) 0.0598(16) 0.0581(16) 0.0037(14) -0.0088(16) 0.0030(15)
C5 0.0640(16) 0.0488(13) 0.0519(13) 0.0068(12) -0.0045(14) 0.0054(11)
C6 0.0602(16) 0.0536(14) 0.0505(13) 0.0062(12) -0.0055(13) 0.0053(12)
C7 0.0641(18) 0.0764(19) 0.0655(17) 0.0104(18) -0.0018(16) 0.0067(15)
C8 0.097(2) 0.0692(19) 0.0626(18) 0.0048(16) 0.0036(18) 0.0219(17)
C9 0.100(2) 0.0599(18) 0.0706(18) 0.0002(17) -0.007(2) 0.0076(16)
C10 0.077(2) 0.0588(16) 0.0738(18) -0.0039(15) -0.0035(17) 0.0005(14)
C11 0.0591(15) 0.0518(14) 0.0569(15) 0.0065(13) -0.0015(13) 0.0021(12)
N1 0.1034(19) 0.0607(14) 0.121(2) 0.0033(17) -0.0237(19) 0.0083(14)
N2 0.0641(13) 0.0539(12) 0.0656(14) -0.0045(10) -0.0085(11) 0.0085(10)
N3 0.0554(13) 0.0584(12) 0.0581(12) 0.0038(12) -0.0014(12) -0.0011(11)
N4 0.0596(13) 0.0520(11) 0.0649(13) 0.0027(11) -0.0025(11) -0.0005(10)

loop_
_atom_type_symbol
_atom_type_description
_atom_type_scat_dispersion_real
_atom_type_scat_dispersion_imag
_atom_type_scat_source
C C 0.0033 0.0016 'International Tables Vol C Tables 4.2.6.8 and 6.1.1.4'
H H 0.0000 0.0000 'International Tables Vol C Tables 4.2.6.8 and 6.1.1.4'
N N 0.0061 0.0033 'International Tables Vol C Tables 4.2.6.8 and 6.1.1.4'
O O 0.0106 0.0060 'International Tables Vol C Tables 4.2.6.8 and 6.1.1.4'

loop_
_geom_angle_atom_site_label_1
_geom_angle_atom_site_label_2
_geom_angle_atom_site_label_3
_geom_angle
H1A O1 H1B 97.0
H2B O2 H2A 113.1
N1 C1 N2 112.3(3)
N1 C1 H1 125(2)
N2 C1 H1 123(2)
C3 C2 N2 106.1(3)
C3 C2 H2 130.6(19)
N2 C2 H2 123.2(19)
C2 C3 N1 110.8(3)
C2 C3 H3 131(2)
N1 C3 H3 118(2)
N2 C4 C5 111.9(2)
N2 C4 H4B 107.2(16)
C5 C4 H4B 115.6(17)
N2 C4 H4A 105.1(15)
C5 C4 H4A 115.0(15)
H4B C4 H4A 101(2)
N4 C5 N3 112.7(2)
N4 C5 C4 124.3(2)
N3 C5 C4 123.0(2)
N3 C6 C7 133.6(3)
N3 C6 C11 105.5(2)
C7 C6 C11 121.0(3)
C8 C7 C6 117.7(3)
C8 C7 H7 124.2(18)
C6 C7 H7 118.1(18)
C7 C8 C9 121.3(3)
C7 C8 H8 118.5(18)
C9 C8 H8 120.1(18)
C10 C9 C8 121.5(3)
C10 C9 H9 121(2)
C8 C9 H9 117(2)
C9 C10 C11 118.0(3)
C9 C10 H10 121.7(18)
C11 C10 H10 120.2(19)
C10 C11 N4 130.5(3)
C10 C11 C6 120.5(3)
N4 C11 C6 109.0(2)
C1 N1 C3 104.0(3)
C1 N2 C2 106.8(3)
C1 N2 C4 126.9(3)
C2 N2 C4 126.3(3)
C5 N3 C6 107.7(2)
C5 N3 H3A 122(2)
C6 N3 H3A 130(2)
C5 N4 C11 105.1(2)

loop_
_geom_bond_atom_site_label_1
_geom_bond_atom_site_label_2
_geom_bond_distance
O1 H1A 0.8501
O1 H1B 0.8500
O2 H2B 0.8500
O2 H2A 0.8499
C1 N1 1.317(4)
C1 N2 1.333(4)
C1 H1 0.95(3)
C2 C3 1.337(5)
C2 N2 1.360(4)
C2 H2 1.01(3)
C3 N1 1.367(5)
C3 H3 1.01(4)
C4 N2 1.466(3)
C4 C5 1.481(4)
C4 H4B 1.02(3)
C4 H4A 1.02(3)
C5 N4 1.318(3)
C5 N3 1.351(3)
C6 N3 1.367(3)
C6 C7 1.389(4)
C6 C11 1.404(4)
C7 C8 1.373(4)
C7 H7 0.88(2)
C8 C9 1.395(4)
C8 H8 1.08(4)
C9 C10 1.367(4)
C9 H9 0.99(4)
C10 C11 1.388(4)
C10 H10 1.05(3)
C11 N4 1.393(3)
N3 H3A 0.89(3)
